data_7116720
loop_
_publ_author_name
'Murat Cakici'
'Zhi-Gang Gu'
'Martin Nieger'
'Jochen Burck'
'Lars Heinke'
'Stefan Brase'

_publ_section_title
;
 Planar-chiral building blocks for metal-organic frameworks
;
_journal_name_full Chem.Commun.
_journal_page_first 4796
_journal_paper_doi 10.1039/C5cc00694E
_journal_volume 51
_journal_year 2015
_chemical_formula_moiety 'C32 H28 O4'
_chemical_formula_sum 'C32 H28 O4'
_chemical_formula_weight 476.54
_chemical_name_systematic
; 
 4,7-bis(4-methoxycarboxyphenyl)[2.2]paracyclophane 
;
_space_group_IT_number 14
_symmetry_cell_setting monoclinic
_symmetry_space_group_name_Hall '-P 2yn'
_symmetry_space_group_name_H-M 'P 1 21/n 1'
_atom_sites_solution_hydrogens geom
_atom_sites_solution_primary direct
_atom_sites_solution_secondary difmap
_audit_creation_method SHELXL-97
_audit_update_record
;
2015-01-07 deposited with the CCDC.
2015-02-10 downloaded from the CCDC.
;
_cell_angle_alpha 90.00
_cell_angle_beta 96.857(1)
_cell_angle_gamma 90.00
_cell_formula_units_Z 4
_cell_length_a 10.2761(2)
_cell_length_b 15.2040(3)
_cell_length_c 15.2549(3)
_cell_measurement_reflns_used 4541
_cell_measurement_temperature 120(2)
_cell_measurement_theta_max 27
_cell_measurement_theta_min 1
_cell_volume 2366.34(8)
_computing_cell_refinement SAINT
_computing_data_collection APEXII
_computing_data_reduction SAINT
_computing_molecular_graphics XP
_computing_publication_material 'SHELXL-97 (Sheldrick, 1997)'
_computing_structure_refinement 'SHELXL-97 (Sheldrick, 1997)'
_computing_structure_solution 'SHELXS-97 (Sheldrick, 1990)'
_diffrn_ambient_temperature 120(2)
_diffrn_measured_fraction_theta_full 0.998
_diffrn_measured_fraction_theta_max 0.999
_diffrn_measurement_device_type 'Bruker Smart APEXII'
_diffrn_measurement_method 'rotation in phi and omega, 0.5 deg.'
_diffrn_radiation_monochromator graphite
_diffrn_radiation_source 'fine-focus sealed tube'
_diffrn_radiation_type MoK\a
_diffrn_radiation_wavelength 0.71073
_diffrn_reflns_av_R_equivalents 0.0240
_diffrn_reflns_av_sigmaI/netI 0.0189
_diffrn_reflns_limit_h_max 13
_diffrn_reflns_limit_h_min -13
_diffrn_reflns_limit_k_max 19
_diffrn_reflns_limit_k_min -17
_diffrn_reflns_limit_l_max 19
_diffrn_reflns_limit_l_min -19
_diffrn_reflns_number 30513
_diffrn_reflns_theta_full 25.00
_diffrn_reflns_theta_max 27.48
_diffrn_reflns_theta_min 3.00
_exptl_absorpt_coefficient_mu 0.087
_exptl_absorpt_correction_T_max 0.9925
_exptl_absorpt_correction_T_min 0.9466
_exptl_absorpt_correction_type multi-scan
_exptl_absorpt_process_details 'SADABS (Sheldrick, 2008)'
_exptl_crystal_colour colourless
_exptl_crystal_density_diffrn 1.338
_exptl_crystal_density_meas none
_exptl_crystal_density_method 'not measured'
_exptl_crystal_description blocks
_exptl_crystal_F_000 1008
_exptl_crystal_size_max 0.30
_exptl_crystal_size_mid 0.12
_exptl_crystal_size_min 0.06
_refine_diff_density_max 0.301
_refine_diff_density_min -0.214
_refine_diff_density_rms 0.042
_refine_ls_extinction_method none
_refine_ls_goodness_of_fit_ref 1.049
_refine_ls_hydrogen_treatment constr
_refine_ls_matrix_type full
_refine_ls_number_parameters 327
_refine_ls_number_reflns 5416
_refine_ls_number_restraints 0
_refine_ls_restrained_S_all 1.049
_refine_ls_R_factor_all 0.0485
_refine_ls_R_factor_gt 0.0394
_refine_ls_shift/su_max 0.000
_refine_ls_shift/su_mean 0.000
_refine_ls_structure_factor_coef Fsqd
_refine_ls_weighting_details 'calc w=1/[\s^2^(Fo^2^)+(0.0511P)^2^+0.8043P] where P=(Fo^2^+2Fc^2^)/3'
_refine_ls_weighting_scheme calc
_refine_ls_wR_factor_gt 0.1005
_refine_ls_wR_factor_ref 0.1068
_reflns_number_gt 4519
_reflns_number_total 5416
_reflns_threshold_expression >2sigma(I)
_cod_data_source_file c5cc00694e2.cif
_cod_data_source_block sb471_hy
_cod_original_sg_symbol_H-M 'P 21/n'
_cod_database_code 7116720

loop_
_symmetry_equiv_pos_as_xyz
'x, y, z'
'-x+1/2, y+1/2, -z+1/2'
'-x, -y, -z'
'x-1/2, -y-1/2, z-1/2'

loop_
_atom_site_label
_atom_site_type_symbol
_atom_site_fract_x
_atom_site_fract_y
_atom_site_fract_z
_atom_site_U_iso_or_equiv
_atom_site_adp_type
_atom_site_occupancy
_atom_site_symmetry_multiplicity
_atom_site_calc_flag
_atom_site_refinement_flags
C1 C 0.45886(12) 0.69644(8) 0.16347(8) 0.0234(3) Uani 1 1 d .
H1A H 0.4227 0.7568 0.1570 0.028 Uiso 1 1 calc R
H1B H 0.5109 0.6857 0.1140 0.028 Uiso 1 1 calc R
C2 C 0.55171(13) 0.68969(8) 0.25358(8) 0.0241(3) Uani 1 1 d .
H2A H 0.6439 0.6957 0.2416 0.029 Uiso 1 1 calc R
H2B H 0.5323 0.7391 0.2922 0.029 Uiso 1 1 calc R
C3 C 0.53640(11) 0.60351(8) 0.30198(8) 0.0203(2) Uani 1 1 d .
C4 C 0.56936(11) 0.52509(8) 0.26226(8) 0.0206(2) Uani 1 1 d .
H4 H 0.6320 0.5271 0.2213 0.025 Uiso 1 1 calc R
C5 C 0.51446(12) 0.44391(8) 0.27997(7) 0.0197(2) Uani 1 1 d .
C6 C 0.41838(12) 0.44199(8) 0.33906(8) 0.0205(2) Uani 1 1 d .
C7 C 0.40872(12) 0.51575(8) 0.39165(8) 0.0218(2) Uani 1 1 d .
H7 H 0.3607 0.5110 0.4409 0.026 Uiso 1 1 calc R
C8 C 0.46631(12) 0.59658(8) 0.37556(8) 0.0209(2) Uani 1 1 d .
C9 C 0.30731(12) 0.37584(8) 0.33311(8) 0.0242(3) Uani 1 1 d .
H9A H 0.2666 0.3774 0.3887 0.029 Uiso 1 1 calc R
H9B H 0.3435 0.3161 0.3269 0.029 Uiso 1 1 calc R
C10 C 0.19853(15) 0.39399(10) 0.25307(11) 0.0390(4) Uani 1 1 d .
H10A H 0.1971 0.3443 0.2110 0.047 Uiso 1 1 calc R
H10B H 0.1120 0.3961 0.2754 0.047 Uiso 1 1 calc R
C11 C 0.21850(13) 0.47843(9) 0.20427(9) 0.0278(3) Uani 1 1 d .
C12 C 0.18989(12) 0.55964(9) 0.23987(9) 0.0269(3) Uani 1 1 d .
H12 H 0.1263 0.5632 0.2801 0.032 Uiso 1 1 calc R
C13 C 0.25325(12) 0.63509(8) 0.21717(8) 0.0235(3) Uani 1 1 d .
H13 H 0.2328 0.6900 0.2420 0.028 Uiso 1 1 calc R
C14 C 0.34699(12) 0.63133(8) 0.15810(8) 0.0215(2) Uani 1 1 d .
C15 C 0.35158(13) 0.55462(8) 0.10854(8) 0.0253(3) Uani 1 1 d .
H15 H 0.3985 0.5541 0.0585 0.030 Uiso 1 1 calc R
C16 C 0.28811(13) 0.47903(9) 0.13174(9) 0.0279(3) Uani 1 1 d .
H16 H 0.2924 0.4271 0.0976 0.033 Uiso 1 1 calc R
C17 C 0.54743(11) 0.36353(8) 0.23184(8) 0.0204(2) Uani 1 1 d .
C18 C 0.55781(12) 0.28251(8) 0.27577(8) 0.0239(3) Uani 1 1 d .
H18 H 0.5481 0.2805 0.3369 0.029 Uiso 1 1 calc R
C19 C 0.58184(12) 0.20539(8) 0.23244(8) 0.0241(3) Uani 1 1 d .
H19 H 0.5864 0.1511 0.2635 0.029 Uiso 1 1 calc R
C20 C 0.59934(12) 0.20720(8) 0.14319(8) 0.0216(3) Uani 1 1 d .
C21 C 0.59515(12) 0.28791(8) 0.09937(8) 0.0231(3) Uani 1 1 d .
H21 H 0.6103 0.2901 0.0392 0.028 Uiso 1 1 calc R
C22 C 0.56914(12) 0.36488(8) 0.14275(8) 0.0225(3) Uani 1 1 d .
H22 H 0.5660 0.4192 0.1118 0.027 Uiso 1 1 calc R
C23 C 0.62439(12) 0.12598(9) 0.09357(8) 0.0249(3) Uani 1 1 d .
O23 O 0.64692(11) 0.12472(7) 0.01794(7) 0.0386(3) Uani 1 1 d .
O24 O 0.61778(10) 0.05288(6) 0.14237(6) 0.0308(2) Uani 1 1 d .
C24 C 0.64898(16) -0.02852(9) 0.10049(10) 0.0374(3) Uani 1 1 d .
H24A H 0.5851 -0.0389 0.0485 0.056 Uiso 1 1 calc R
H24B H 0.6459 -0.0772 0.1423 0.056 Uiso 1 1 calc R
H24C H 0.7371 -0.0245 0.0823 0.056 Uiso 1 1 calc R
C25 C 0.43315(12) 0.67415(8) 0.42799(8) 0.0212(2) Uani 1 1 d .
C26 C 0.30304(12) 0.68865(8) 0.44339(8) 0.0232(3) Uani 1 1 d .
H26 H 0.2374 0.6473 0.4222 0.028 Uiso 1 1 calc R
C27 C 0.26875(12) 0.76212(8) 0.48891(8) 0.0227(3) Uani 1 1 d .
H27 H 0.1800 0.7710 0.4985 0.027 Uiso 1 1 calc R
C28 C 0.36378(12) 0.82309(8) 0.52071(7) 0.0210(2) Uani 1 1 d .
C29 C 0.49455(12) 0.80809(8) 0.50889(8) 0.0224(3) Uani 1 1 d .
H29 H 0.5604 0.8484 0.5322 0.027 Uiso 1 1 calc R
C30 C 0.52834(12) 0.73432(8) 0.46313(8) 0.0229(3) Uani 1 1 d .
H30 H 0.6176 0.7245 0.4555 0.028 Uiso 1 1 calc R
C31 C 0.32058(12) 0.90297(8) 0.56539(7) 0.0217(3) Uani 1 1 d .
O31 O 0.20905(9) 0.91669(6) 0.57926(6) 0.0290(2) Uani 1 1 d .
O32 O 0.41931(9) 0.95876(6) 0.58802(6) 0.0265(2) Uani 1 1 d .
C32 C 0.38365(14) 1.03883(9) 0.62973(9) 0.0297(3) Uani 1 1 d .
H32A H 0.3137 1.0685 0.5915 0.045 Uiso 1 1 calc R
H32B H 0.4602 1.0776 0.6396 0.045 Uiso 1 1 calc R
H32C H 0.3528 1.0249 0.6865 0.045 Uiso 1 1 calc R

loop_
_atom_site_aniso_label
_atom_site_aniso_U_11
_atom_site_aniso_U_22
_atom_site_aniso_U_33
_atom_site_aniso_U_23
_atom_site_aniso_U_13
_atom_site_aniso_U_12
C1 0.0264(6) 0.0213(6) 0.0228(6) 0.0045(5) 0.0041(5) 0.0017(5)
C2 0.0258(6) 0.0250(6) 0.0216(6) 0.0020(5) 0.0034(5) -0.0045(5)
C3 0.0174(6) 0.0236(6) 0.0195(6) 0.0021(5) 0.0003(4) -0.0009(5)
C4 0.0172(6) 0.0273(6) 0.0174(5) 0.0029(5) 0.0024(4) 0.0007(5)
C5 0.0194(6) 0.0235(6) 0.0159(5) 0.0020(4) 0.0001(4) 0.0028(5)
C6 0.0207(6) 0.0228(6) 0.0179(5) 0.0051(4) 0.0017(4) 0.0021(5)
C7 0.0228(6) 0.0260(6) 0.0170(5) 0.0039(5) 0.0045(4) 0.0023(5)
C8 0.0205(6) 0.0234(6) 0.0183(5) 0.0017(5) 0.0003(4) 0.0025(5)
C9 0.0260(6) 0.0224(6) 0.0255(6) 0.0042(5) 0.0079(5) 0.0001(5)
C10 0.0332(8) 0.0313(8) 0.0493(9) 0.0127(7) -0.0084(7) -0.0098(6)
C11 0.0218(6) 0.0257(6) 0.0333(7) 0.0063(5) -0.0083(5) -0.0047(5)
C12 0.0193(6) 0.0331(7) 0.0279(6) 0.0057(5) 0.0006(5) 0.0000(5)
C13 0.0214(6) 0.0242(6) 0.0241(6) 0.0024(5) -0.0003(5) 0.0034(5)
C14 0.0234(6) 0.0211(6) 0.0190(6) 0.0047(4) -0.0012(4) 0.0031(5)
C15 0.0289(7) 0.0266(6) 0.0193(6) 0.0015(5) -0.0018(5) 0.0044(5)
C16 0.0301(7) 0.0227(6) 0.0278(6) -0.0020(5) -0.0097(5) 0.0022(5)
C17 0.0175(6) 0.0248(6) 0.0190(5) 0.0011(5) 0.0022(4) 0.0012(5)
C18 0.0260(6) 0.0281(6) 0.0180(6) 0.0036(5) 0.0045(5) 0.0046(5)
C19 0.0238(6) 0.0255(6) 0.0232(6) 0.0046(5) 0.0043(5) 0.0036(5)
C20 0.0168(6) 0.0268(6) 0.0214(6) -0.0006(5) 0.0028(4) 0.0010(5)
C21 0.0215(6) 0.0304(6) 0.0178(5) 0.0013(5) 0.0041(4) 0.0000(5)
C22 0.0222(6) 0.0258(6) 0.0198(6) 0.0041(5) 0.0039(5) -0.0002(5)
C23 0.0199(6) 0.0293(7) 0.0255(6) -0.0021(5) 0.0023(5) -0.0008(5)
O23 0.0534(7) 0.0375(6) 0.0264(5) -0.0060(4) 0.0112(5) 0.0013(5)
O24 0.0368(5) 0.0239(5) 0.0327(5) -0.0026(4) 0.0085(4) 0.0039(4)
C24 0.0439(9) 0.0272(7) 0.0398(8) -0.0092(6) 0.0004(7) 0.0064(6)
C25 0.0241(6) 0.0228(6) 0.0169(5) 0.0035(4) 0.0031(4) 0.0023(5)
C26 0.0222(6) 0.0242(6) 0.0231(6) 0.0006(5) 0.0027(5) -0.0034(5)
C27 0.0206(6) 0.0260(6) 0.0220(6) 0.0014(5) 0.0046(5) 0.0008(5)
C28 0.0242(6) 0.0233(6) 0.0156(5) 0.0026(4) 0.0025(4) 0.0013(5)
C29 0.0230(6) 0.0260(6) 0.0178(5) 0.0012(5) 0.0010(4) -0.0019(5)
C30 0.0200(6) 0.0278(6) 0.0211(6) 0.0018(5) 0.0024(4) 0.0014(5)
C31 0.0241(6) 0.0257(6) 0.0155(5) 0.0022(5) 0.0026(4) -0.0011(5)
O31 0.0264(5) 0.0320(5) 0.0304(5) -0.0074(4) 0.0108(4) -0.0033(4)
O32 0.0239(5) 0.0253(5) 0.0301(5) -0.0044(4) 0.0019(4) -0.0005(4)
C32 0.0307(7) 0.0241(6) 0.0343(7) -0.0053(5) 0.0042(6) -0.0017(5)

loop_
_atom_type_symbol
_atom_type_description
_atom_type_scat_dispersion_real
_atom_type_scat_dispersion_imag
_atom_type_scat_source
C C 0.0033 0.0016 'International Tables Vol C Tables 4.2.6.8 and 6.1.1.4'
H H 0.0000 0.0000 'International Tables Vol C Tables 4.2.6.8 and 6.1.1.4'
O O 0.0106 0.0060 'International Tables Vol C Tables 4.2.6.8 and 6.1.1.4'

loop_
_geom_angle_atom_site_label_1
_geom_angle_atom_site_label_2
_geom_angle_atom_site_label_3
_geom_angle
C14 C1 C2 112.39(10)
C14 C1 H1A 109.1
C2 C1 H1A 109.1
C14 C1 H1B 109.1
C2 C1 H1B 109.1
H1A C1 H1B 107.9
C3 C2 C1 113.04(10)
C3 C2 H2A 109.0
C1 C2 H2A 109.0
C3 C2 H2B 109.0
C1 C2 H2B 109.0
H2A C2 H2B 107.8
C4 C3 C8 117.09(11)
C4 C3 C2 118.68(10)
C8 C3 C2 122.94(11)
C5 C4 C3 123.07(11)
C5 C4 H4 118.5
C3 C4 H4 118.5
C4 C5 C6 118.05(11)
C4 C5 C17 120.67(10)
C6 C5 C17 121.05(11)
C7 C6 C5 117.05(11)
C7 C6 C9 117.71(11)
C5 C6 C9 123.60(11)
C6 C7 C8 123.17(11)
C6 C7 H7 118.4
C8 C7 H7 118.4
C7 C8 C3 118.24(11)
C7 C8 C25 118.27(10)
C3 C8 C25 122.76(11)
C6 C9 C10 112.89(10)
C6 C9 H9A 109.0
C10 C9 H9A 109.0
C6 C9 H9B 109.0
C10 C9 H9B 109.0
H9A C9 H9B 107.8
C11 C10 C9 113.87(11)
C11 C10 H10A 108.8
C9 C10 H10A 108.8
C11 C10 H10B 108.8
C9 C10 H10B 108.8
H10A C10 H10B 107.7
C16 C11 C12 117.23(12)
C16 C11 C10 120.80(13)
C12 C11 C10 120.89(13)
C13 C12 C11 120.62(12)
C13 C12 H12 119.7
C11 C12 H12 119.7
C12 C13 C14 120.61(12)
C12 C13 H13 119.7
C14 C13 H13 119.7
C15 C14 C13 117.05(12)
C15 C14 C1 120.17(11)
C13 C14 C1 121.12(11)
C16 C15 C14 120.48(12)
C16 C15 H15 119.8
C14 C15 H15 119.8
C11 C16 C15 120.76(12)
C11 C16 H16 119.6
C15 C16 H16 119.6
C18 C17 C22 117.68(11)
C18 C17 C5 119.74(10)
C22 C17 C5 122.58(11)
C19 C18 C17 121.67(11)
C19 C18 H18 119.2
C17 C18 H18 119.2
C18 C19 C20 120.08(11)
C18 C19 H19 120.0
C20 C19 H19 120.0
C19 C20 C21 119.00(11)
C19 C20 C23 122.07(11)
C21 C20 C23 118.92(11)
C22 C21 C20 120.69(11)
C22 C21 H21 119.7
C20 C21 H21 119.7
C21 C22 C17 120.79(11)
C21 C22 H22 119.6
C17 C22 H22 119.6
O23 C23 O24 123.10(12)
O23 C23 C20 124.47(12)
O24 C23 C20 112.43(10)
C23 O24 C24 115.74(11)
O24 C24 H24A 109.5
O24 C24 H24B 109.5
H24A C24 H24B 109.5
O24 C24 H24C 109.5
H24A C24 H24C 109.5
H24B C24 H24C 109.5
C30 C25 C26 118.04(11)
C30 C25 C8 122.02(11)
C26 C25 C8 119.94(11)
C27 C26 C25 121.09(11)
C27 C26 H26 119.5
C25 C26 H26 119.5
C26 C27 C28 120.20(11)
C26 C27 H27 119.9
C28 C27 H27 119.9
C27 C28 C29 119.52(11)
C27 C28 C31 117.95(11)
C29 C28 C31 122.53(11)
C30 C29 C28 119.99(12)
C30 C29 H29 120.0
C28 C29 H29 120.0
C29 C30 C25 121.08(11)
C29 C30 H30 119.5
C25 C30 H30 119.5
O31 C31 O32 123.52(11)
O31 C31 C28 124.26(11)
O32 C31 C28 112.22(10)
C31 O32 C32 115.16(10)
O32 C32 H32A 109.5
O32 C32 H32B 109.5
H32A C32 H32B 109.5
O32 C32 H32C 109.5
H32A C32 H32C 109.5
H32B C32 H32C 109.5

loop_
_geom_bond_atom_site_label_1
_geom_bond_atom_site_label_2
_geom_bond_distance
C1 C14 1.5118(17)
C1 C2 1.5804(17)
C1 H1A 0.9900
C1 H1B 0.9900
C2 C3 1.5213(16)
C2 H2A 0.9900
C2 H2B 0.9900
C3 C4 1.3973(17)
C3 C8 1.4081(16)
C4 C5 1.3969(17)
C4 H4 0.9500
C5 C6 1.4145(16)
C5 C17 1.4856(16)
C6 C7 1.3892(17)
C6 C9 1.5159(17)
C7 C8 1.3984(17)
C7 H7 0.9500
C8 C25 1.4872(17)
C9 C10 1.5782(19)
C9 H9A 0.9900
C9 H9B 0.9900
C10 C11 1.5102(19)
C10 H10A 0.9900
C10 H10B 0.9900
C11 C16 1.387(2)
C11 C12 1.3944(19)
C12 C13 1.3833(18)
C12 H12 0.9500
C13 C14 1.3966(17)
C13 H13 0.9500
C14 C15 1.3939(17)
C15 C16 1.3880(19)
C15 H15 0.9500
C16 H16 0.9500
C17 C18 1.4003(17)
C17 C22 1.4034(16)
C18 C19 1.3825(17)
C18 H18 0.9500
C19 C20 1.3947(17)
C19 H19 0.9500
C20 C21 1.3956(17)
C20 C23 1.4870(17)
C21 C22 1.3861(17)
C21 H21 0.9500
C22 H22 0.9500
C23 O23 1.2037(16)
C23 O24 1.3440(16)
O24 C24 1.4461(16)
C24 H24A 0.9800
C24 H24B 0.9800
C24 H24C 0.9800
C25 C30 1.3985(17)
C25 C26 1.4023(17)
C26 C27 1.3829(17)
C26 H26 0.9500
C27 C28 1.3911(17)
C27 H27 0.9500
C28 C29 1.3958(17)
C28 C31 1.4862(17)
C29 C30 1.3870(17)
C29 H29 0.9500
C30 H30 0.9500
C31 O31 1.2082(15)
C31 O32 1.3357(15)
O32 C32 1.4412(15)
C32 H32A 0.9800
C32 H32B 0.9800
C32 H32C 0.9800

loop_
_geom_hbond_atom_site_label_D
_geom_hbond_atom_site_label_H
_geom_hbond_atom_site_label_A
_geom_hbond_distance_DH
_geom_hbond_distance_HA
_geom_hbond_distance_DA
_geom_hbond_angle_DHA
_geom_hbond_site_symmetry_A
C4 H4 O31 0.95 2.54 3.4049(14) 151.2 4_675
C9 H9A O23 0.99 2.44 3.4315(16) 174.5 4_566

loop_
_geom_torsion_atom_site_label_1
_geom_torsion_atom_site_label_2
_geom_torsion_atom_site_label_3
_geom_torsion_atom_site_label_4
_geom_torsion
C14 C1 C2 C3 18.11(15)
C1 C2 C3 C4 63.74(15)
C1 C2 C3 C8 -102.89(13)
C8 C3 C4 C5 13.44(17)
C2 C3 C4 C5 -153.97(11)
C3 C4 C5 C6 1.83(17)
C3 C4 C5 C17 176.40(11)
C4 C5 C6 C7 -15.57(16)
C17 C5 C6 C7 169.88(11)
C4 C5 C6 C9 149.46(11)
C17 C5 C6 C9 -25.08(17)
C5 C6 C7 C8 14.70(18)
C9 C6 C7 C8 -151.24(12)
C6 C7 C8 C3 0.60(18)
C6 C7 C8 C25 171.08(11)
C4 C3 C8 C7 -14.42(17)
C2 C3 C8 C7 152.41(11)
C4 C3 C8 C25 175.55(11)
C2 C3 C8 C25 -17.62(18)
C7 C6 C9 C10 92.24(14)
C5 C6 C9 C10 -72.70(16)
C6 C9 C10 C11 -6.18(18)
C9 C10 C11 C16 91.90(16)
C9 C10 C11 C12 -75.88(17)
C16 C11 C12 C13 -14.41(18)
C10 C11 C12 C13 153.78(12)
C11 C12 C13 C14 0.06(19)
C12 C13 C14 C15 14.44(17)
C12 C13 C14 C1 -150.90(12)
C2 C1 C14 C15 -102.28(13)
C2 C1 C14 C13 62.61(15)
C13 C14 C15 C16 -14.62(17)
C1 C14 C15 C16 150.87(12)
C12 C11 C16 C15 14.23(18)
C10 C11 C16 C15 -153.97(12)
C14 C15 C16 C11 0.31(19)
C4 C5 C17 C18 144.42(12)
C6 C5 C17 C18 -41.18(17)
C4 C5 C17 C22 -35.57(17)
C6 C5 C17 C22 138.84(12)
C22 C17 C18 C19 -3.29(18)
C5 C17 C18 C19 176.72(11)
C17 C18 C19 C20 1.45(19)
C18 C19 C20 C21 1.43(18)
C18 C19 C20 C23 -179.53(12)
C19 C20 C21 C22 -2.39(18)
C23 C20 C21 C22 178.54(11)
C20 C21 C22 C17 0.49(19)
C18 C17 C22 C21 2.31(18)
C5 C17 C22 C21 -177.71(11)
C19 C20 C23 O23 -175.90(13)
C21 C20 C23 O23 3.14(19)
C19 C20 C23 O24 4.77(17)
C21 C20 C23 O24 -176.18(11)
O23 C23 O24 C24 4.33(19)
C20 C23 O24 C24 -176.34(11)
C7 C8 C25 C30 137.20(12)
C3 C8 C25 C30 -52.78(17)
C7 C8 C25 C26 -42.85(16)
C3 C8 C25 C26 127.17(13)
C30 C25 C26 C27 2.55(18)
C8 C25 C26 C27 -177.40(11)
C25 C26 C27 C28 -0.28(18)
C26 C27 C28 C29 -2.10(18)
C26 C27 C28 C31 177.13(11)
C27 C28 C29 C30 2.15(17)
C31 C28 C29 C30 -177.05(11)
C28 C29 C30 C25 0.19(18)
C26 C25 C30 C29 -2.50(18)
C8 C25 C30 C29 177.45(11)
C27 C28 C31 O31 3.29(18)
C29 C28 C31 O31 -177.51(12)
C27 C28 C31 O32 -176.15(10)
C29 C28 C31 O32 3.05(16)
O31 C31 O32 C32 -0.94(17)
C28 C31 O32 C32 178.50(10)
